data_2226310
loop_
_publ_author_name
'Khan, F. Nawaz'
'Roopan, S. Mohana'
'Malathi, N.'
'Hathwar, Venkatesha R.'
'Akkurt, Mehmet'

_publ_section_title
;
 <i>N</i>-[4-Chloro-2-(2-chlorobenzoyl)phenyl]acetamide
;
_journal_coeditor_code TK2672
_journal_issue 6
_journal_name_full 'Acta Crystallographica Section E'
_journal_page_first o1434
_journal_paper_doi 10.1107/S1600536810018696
_journal_volume 66
_journal_year 2010
_chemical_formula_iupac 'C15 H11 Cl2 N O2'
_chemical_formula_moiety 'C15 H11 Cl2 N O2'
_chemical_formula_sum 'C15 H11 Cl2 N O2'
_chemical_formula_weight 308.15
_chemical_name_common
;
(2-Acetamido-5-chlorophenyl)(2-chlorophenyl)methanone
;
_chemical_name_systematic
;
<i>N</i>-[4-Chloro-2-(2-chlorobenzoyl)phenyl]acetamide
;
_space_group_IT_number 14
_symmetry_cell_setting monoclinic
_symmetry_space_group_name_Hall '-P 2ybc'
_symmetry_space_group_name_H-M 'P 1 21/c 1'
_atom_sites_solution_hydrogens geom
_atom_sites_solution_primary direct
_atom_sites_solution_secondary difmap
_cell_angle_alpha 90
_cell_angle_beta 100.672(9)
_cell_angle_gamma 90
_cell_formula_units_Z 4
_cell_length_a 11.1371(11)
_cell_length_b 5.0661(6)
_cell_length_c 25.594(3)
_cell_measurement_reflns_used 1298
_cell_measurement_temperature 293(2)
_cell_measurement_theta_max 20.85
_cell_measurement_theta_min 1.96
_cell_volume 1419.1(3)
_computing_cell_refinement 'CrysAlis Pro CCD (Oxford Diffraction, 2009)'
_computing_data_collection 'CrysAlis Pro CCD (Oxford Diffraction, 2009)'
_computing_data_reduction 'CrysAlis Pro RED (Oxford Diffraction, 2009)'
_computing_molecular_graphics 'ORTEP-3 for Windows (Farrugia, 1997)'
_computing_publication_material 'WinGX (Farrugia, 1999) and PLATON (Spek, 2009)'
_computing_structure_refinement 'SHELXL97 (Sheldrick, 2008)'
_computing_structure_solution 'SHELXS97 (Sheldrick, 2008)'
_diffrn_ambient_temperature 293(2)
_diffrn_measured_fraction_theta_full 0.999
_diffrn_measured_fraction_theta_max 0.999
_diffrn_measurement_device_type 'Oxford Xcalibur Eos (Nova) CCD detector'
_diffrn_measurement_method '\w scans'
_diffrn_radiation_monochromator graphite
_diffrn_radiation_source 'Enhance (Mo) X-ray Source'
_diffrn_radiation_type MoK\a
_diffrn_radiation_wavelength 0.71073
_diffrn_reflns_av_R_equivalents 0.0795
_diffrn_reflns_av_sigmaI/netI 0.0625
_diffrn_reflns_limit_h_max 13
_diffrn_reflns_limit_h_min -13
_diffrn_reflns_limit_k_max 6
_diffrn_reflns_limit_k_min -6
_diffrn_reflns_limit_l_max 30
_diffrn_reflns_limit_l_min -30
_diffrn_reflns_number 14628
_diffrn_reflns_reduction_process
;
;
_diffrn_reflns_theta_full 25.50
_diffrn_reflns_theta_max 25.50
_diffrn_reflns_theta_min 2.68
_exptl_absorpt_coefficient_mu 0.457
_exptl_absorpt_correction_type none
_exptl_crystal_colour colourless
_exptl_crystal_density_diffrn 1.442
_exptl_crystal_density_method 'Not Measured'
_exptl_crystal_description block
_exptl_crystal_F_000 632
_exptl_crystal_size_max 0.28
_exptl_crystal_size_mid 0.24
_exptl_crystal_size_min 0.18
_refine_diff_density_max 0.179
_refine_diff_density_min -0.207
_refine_ls_extinction_method none
_refine_ls_goodness_of_fit_ref 0.978
_refine_ls_hydrogen_treatment constr
_refine_ls_matrix_type full
_refine_ls_number_parameters 182
_refine_ls_number_reflns 2633
_refine_ls_number_restraints 0
_refine_ls_restrained_S_all 0.978
_refine_ls_R_factor_all 0.1000
_refine_ls_R_factor_gt 0.0484
_refine_ls_shift/su_max 0.000
_refine_ls_shift/su_mean 0.000
_refine_ls_structure_factor_coef Fsqd
_refine_ls_weighting_details 'calc w=1/[\s^2^(Fo^2^)+(0.0469P)^2^] where P=(Fo^2^+2Fc^2^)/3'
_refine_ls_weighting_scheme calc
_refine_ls_wR_factor_gt 0.0962
_refine_ls_wR_factor_ref 0.1065
_reflns_number_gt 1537
_reflns_number_total 2633
_reflns_threshold_expression I>2\s(I)
_cod_data_source_file tk2672.cif
_cod_data_source_block I
_cod_original_sg_symbol_H-M 'P 21/c'
_cod_database_code 2226310
_cod_database_fobs_code 2226310

loop_
_symmetry_equiv_pos_site_id
_symmetry_equiv_pos_as_xyz
1 x,y,z
2 -x,1/2+y,1/2-z
3 -x,-y,-z
4 x,1/2-y,1/2+z

loop_
_atom_site_aniso_label
_atom_site_aniso_U_11
_atom_site_aniso_U_22
_atom_site_aniso_U_33
_atom_site_aniso_U_12
_atom_site_aniso_U_13
_atom_site_aniso_U_23
Cl1 0.0736(6) 0.0686(6) 0.0632(5) -0.0187(5) 0.0197(4) -0.0213(4)
Cl2 0.0681(6) 0.0796(6) 0.0622(5) 0.0248(5) 0.0069(4) 0.0221(5)
O1 0.0495(13) 0.117(2) 0.0670(14) 0.0078(13) 0.0115(11) 0.0456(14)
O2 0.0531(15) 0.121(2) 0.109(2) -0.0246(16) 0.0209(14) 0.0138(17)
N1 0.0417(14) 0.0620(17) 0.0590(16) -0.0031(13) 0.0164(12) 0.0079(14)
C1 0.0450(18) 0.054(2) 0.0428(16) 0.0096(15) 0.0050(14) -0.0018(14)
C2 0.0343(15) 0.0506(18) 0.0446(16) 0.0030(13) 0.0098(13) -0.0003(15)
C3 0.0334(15) 0.0486(18) 0.0367(15) 0.0029(13) 0.0061(12) 0.0003(14)
C4 0.0394(16) 0.0466(18) 0.0446(16) 0.0048(14) 0.0110(13) -0.0019(15)
C5 0.0325(16) 0.077(2) 0.064(2) 0.0005(16) 0.0074(15) -0.0017(19)
C6 0.0357(17) 0.075(2) 0.0552(19) 0.0166(16) -0.0017(14) -0.0033(18)
C7 0.0460(17) 0.056(2) 0.0368(16) 0.0067(15) 0.0108(13) 0.0062(15)
C8 0.0304(14) 0.0515(19) 0.0357(15) 0.0058(14) 0.0004(12) 0.0049(14)
C9 0.0392(16) 0.0481(18) 0.0427(16) -0.0041(14) 0.0066(13) -0.0055(14)
C10 0.0502(19) 0.064(2) 0.060(2) -0.0023(17) 0.0223(16) -0.0031(17)
C11 0.0431(18) 0.081(3) 0.072(2) -0.0194(19) 0.0052(17) 0.001(2)
C12 0.066(2) 0.071(2) 0.061(2) -0.022(2) -0.0085(18) -0.0118(19)
C13 0.060(2) 0.071(2) 0.0425(17) -0.0004(18) 0.0032(15) -0.0111(17)
C14 0.062(2) 0.066(2) 0.059(2) -0.0170(19) 0.0242(18) -0.0106(18)
C15 0.098(3) 0.071(3) 0.071(2) -0.026(2) 0.035(2) 0.003(2)

loop_
_atom_site_type_symbol
_atom_site_label
_atom_site_fract_x
_atom_site_fract_y
_atom_site_fract_z
_atom_site_U_iso_or_equiv
_atom_site_thermal_displace_type
_atom_site_calc_flag
_atom_site_refinement_flags
_atom_site_occupancy
Cl Cl1 1.01228(8) 0.21348(16) 0.05190(3) 0.0676(3) Uani . . 1.000
Cl Cl2 0.68968(8) 0.97146(17) 0.00452(3) 0.0706(3) Uani . . 1.000
O O1 0.94298(18) 0.2513(5) 0.19297(8) 0.0777(9) Uani . . 1.000
O O2 0.5030(2) 0.0779(5) 0.17216(10) 0.0936(11) Uani . . 1.000
N N1 0.7034(2) 0.1634(5) 0.17250(9) 0.0533(9) Uani . . 1.000
C C1 0.6927(2) 0.7372(6) 0.05413(10) 0.0477(10) Uani . . 1.000
C C2 0.8029(2) 0.6603(5) 0.08384(10) 0.0429(9) Uani . . 1.000
C C3 0.8082(2) 0.4689(5) 0.12330(10) 0.0396(9) Uani . . 1.000
C C4 0.6978(2) 0.3551(5) 0.13289(10) 0.0431(10) Uani . . 1.000
C C5 0.5876(3) 0.4396(6) 0.10239(12) 0.0580(11) Uani . . 1.000
C C6 0.5855(3) 0.6267(6) 0.06384(12) 0.0566(11) Uani . . 1.000
C C7 0.9300(2) 0.3982(6) 0.15419(11) 0.0459(10) Uani . . 1.000
C C8 1.0428(2) 0.5175(5) 0.13994(10) 0.0399(9) Uani . . 1.000
C C9 1.0892(2) 0.4451(5) 0.09588(10) 0.0435(10) Uani . . 1.000
C C10 1.1978(3) 0.5487(6) 0.08559(12) 0.0565(11) Uani . . 1.000
C C11 1.2597(3) 0.7314(7) 0.11949(14) 0.0661(13) Uani . . 1.000
C C12 1.2151(3) 0.8101(7) 0.16279(13) 0.0686(12) Uani . . 1.000
C C13 1.1075(3) 0.7045(6) 0.17374(11) 0.0586(11) Uani . . 1.000
C C14 0.6092(3) 0.0330(6) 0.18928(13) 0.0607(12) Uani . . 1.000
C C15 0.6499(3) -0.1678(7) 0.23219(13) 0.0775(16) Uani . . 1.000
H H1 0.77560 0.12130 0.18860 0.0640 Uiso calc R 1.000
H H2 0.87480 0.73680 0.07750 0.0510 Uiso calc R 1.000
H H5 0.51450 0.36760 0.10840 0.0700 Uiso calc R 1.000
H H6 0.51110 0.68050 0.04390 0.0680 Uiso calc R 1.000
H H10 1.22820 0.49410 0.05590 0.0680 Uiso calc R 1.000
H H11 1.33250 0.80190 0.11290 0.0790 Uiso calc R 1.000
H H12 1.25710 0.93660 0.18540 0.0820 Uiso calc R 1.000
H H13 1.07860 0.75900 0.20380 0.0700 Uiso calc R 1.000
H H15A 0.63180 -0.10450 0.26520 0.1160 Uiso calc R 1.000
H H15B 0.73630 -0.19610 0.23590 0.1160 Uiso calc R 1.000
H H15C 0.60750 -0.33100 0.22290 0.1160 Uiso calc R 1.000

loop_
_atom_type_symbol
_atom_type_description
_atom_type_scat_dispersion_real
_atom_type_scat_dispersion_imag
_atom_type_scat_source
O O 0.0106 0.0060 'International Tables Vol C Tables 4.2.6.8 and 6.1.1.4'
N N 0.0061 0.0033 'International Tables Vol C Tables 4.2.6.8 and 6.1.1.4'
Cl Cl 0.1484 0.1585 'International Tables Vol C Tables 4.2.6.8 and 6.1.1.4'
H H 0.0000 0.0000 'International Tables Vol C Tables 4.2.6.8 and 6.1.1.4'
C C 0.0033 0.0016 'International Tables Vol C Tables 4.2.6.8 and 6.1.1.4'

loop_
_geom_angle_atom_site_label_1
_geom_angle_atom_site_label_2
_geom_angle_atom_site_label_3
_geom_angle_site_symmetry_1
_geom_angle_site_symmetry_2
_geom_angle_site_symmetry_3
_geom_angle
_geom_angle_publ_flag
C4 N1 C14 . . . 128.8(2) no
C14 N1 H1 . . . 116.00 no
C4 N1 H1 . . . 116.00 no
Cl2 C1 C6 . . . 120.6(2) no
C2 C1 C6 . . . 119.9(3) no
Cl2 C1 C2 . . . 119.55(19) no
C1 C2 C3 . . . 120.8(2) no
C2 C3 C7 . . . 117.8(2) no
C2 C3 C4 . . . 119.1(2) no
C4 C3 C7 . . . 123.1(2) no
N1 C4 C5 . . . 122.4(2) no
C3 C4 C5 . . . 118.6(2) no
N1 C4 C3 . . . 119.0(2) no
C4 C5 C6 . . . 120.9(3) no
C1 C6 C5 . . . 120.8(3) no
O1 C7 C3 . . . 122.5(2) no
C3 C7 C8 . . . 119.9(2) no
O1 C7 C8 . . . 117.6(2) no
C7 C8 C13 . . . 119.0(2) no
C9 C8 C13 . . . 117.5(2) no
C7 C8 C9 . . . 123.5(2) no
C8 C9 C10 . . . 121.9(2) no
Cl1 C9 C8 . . . 119.76(18) no
Cl1 C9 C10 . . . 118.4(2) no
C9 C10 C11 . . . 119.4(3) no
C10 C11 C12 . . . 120.0(3) no
C11 C12 C13 . . . 120.8(3) no
C8 C13 C12 . . . 120.3(3) no
N1 C14 C15 . . . 114.2(3) no
O2 C14 N1 . . . 123.4(3) no
O2 C14 C15 . . . 122.4(3) no
C1 C2 H2 . . . 120.00 no
C3 C2 H2 . . . 120.00 no
C4 C5 H5 . . . 120.00 no
C6 C5 H5 . . . 120.00 no
C1 C6 H6 . . . 120.00 no
C5 C6 H6 . . . 120.00 no
C9 C10 H10 . . . 120.00 no
C11 C10 H10 . . . 120.00 no
C10 C11 H11 . . . 120.00 no
C12 C11 H11 . . . 120.00 no
C11 C12 H12 . . . 120.00 no
C13 C12 H12 . . . 120.00 no
C8 C13 H13 . . . 120.00 no
C12 C13 H13 . . . 120.00 no
C14 C15 H15A . . . 109.00 no
C14 C15 H15B . . . 110.00 no
C14 C15 H15C . . . 109.00 no
H15A C15 H15B . . . 109.00 no
H15A C15 H15C . . . 109.00 no
H15B C15 H15C . . . 110.00 no

loop_
_geom_bond_atom_site_label_1
_geom_bond_atom_site_label_2
_geom_bond_site_symmetry_1
_geom_bond_site_symmetry_2
_geom_bond_distance
_geom_bond_publ_flag
Cl1 C9 . . 1.738(3) no
Cl2 C1 . . 1.734(3) no
O1 C7 . . 1.228(4) no
O2 C14 . . 1.205(4) no
N1 C4 . . 1.397(3) no
N1 C14 . . 1.374(4) no
N1 H1 . . 0.8600 no
C1 C6 . . 1.382(4) no
C1 C2 . . 1.375(3) no
C2 C3 . . 1.393(4) no
C3 C4 . . 1.420(3) no
C3 C7 . . 1.482(3) no
C4 C5 . . 1.394(4) no
C5 C6 . . 1.365(4) no
C7 C8 . . 1.499(3) no
C8 C13 . . 1.391(4) no
C8 C9 . . 1.374(3) no
C9 C10 . . 1.388(4) no
C10 C11 . . 1.365(5) no
C11 C12 . . 1.356(5) no
C12 C13 . . 1.388(5) no
C14 C15 . . 1.504(5) no
C2 H2 . . 0.9300 no
C5 H5 . . 0.9300 no
C6 H6 . . 0.9300 no
C10 H10 . . 0.9300 no
C11 H11 . . 0.9300 no
C12 H12 . . 0.9300 no
C13 H13 . . 0.9300 no
C15 H15A . . 0.9600 no
C15 H15B . . 0.9600 no
C15 H15C . . 0.9600 no

loop_
_geom_contact_atom_site_label_1
_geom_contact_atom_site_label_2
_geom_contact_distance
_geom_contact_site_symmetry_1
_geom_contact_site_symmetry_2
_geom_contact_publ_flag
Cl1 C2 3.455(3) . . no
Cl1 C3 3.423(3) . . no
Cl1 Cl1 3.3974(12) . 3_755 no
Cl2 C11 3.650(4) . 3_775 no
Cl1 H2 3.0000 . 1_545 no
Cl2 H6 2.9400 . 3_675 no
Cl2 H10 3.0500 . 3_765 no
O1 N1 2.660(3) . . no
O1 C13 3.407(4) . 1_545 no
O2 C5 2.839(4) . . no
O2 C11 3.300(4) . 1_445 no
O1 H13 2.7000 . 2_745 no
O1 H1 1.9600 . . no
O1 H13 2.9000 . 1_545 no
O2 H5 2.2200 . . no
O2 H11 2.6100 . 1_445 no
O2 H12 2.9100 . 1_445 no
O2 H15A 2.8800 . 2_655 no
N1 O1 2.660(3) . . no
C2 Cl1 3.455(3) . . no
C2 C9 3.330(3) . . no
C3 Cl1 3.423(3) . . no
C5 O2 2.839(4) . . no
C9 C2 3.330(3) . . no
C11 O2 3.300(4) . 1_665 no
C11 Cl2 3.650(4) . 3_775 no
C13 O1 3.407(4) . 1_565 no
C7 H1 2.5000 . . no
C8 H2 2.4900 . . no
C9 H2 2.7700 . . no
C12 H15A 3.0900 . 2_755 no
C14 H5 2.7300 . . no
C15 H12 2.9500 . 2_735 no
H1 O1 1.9600 . . no
H1 C7 2.5000 . . no
H1 H15B 2.1100 . . no
H2 Cl1 3.0000 . 1_565 no
H2 C8 2.4900 . . no
H2 C9 2.7700 . . no
H5 O2 2.2200 . . no
H5 C14 2.7300 . . no
H6 Cl2 2.9400 . 3_675 no
H10 Cl2 3.0500 . 3_765 no
H11 O2 2.6100 . 1_665 no
H12 O2 2.9100 . 1_665 no
H12 C15 2.9500 . 2_765 no
H13 O1 2.9000 . 1_565 no
H13 O1 2.7000 . 2_755 no
H15A O2 2.8800 . 2_645 no
H15A C12 3.0900 . 2_745 no
H15B H1 2.1100 . . no

loop_
_geom_hbond_atom_site_label_D
_geom_hbond_atom_site_label_H
_geom_hbond_atom_site_label_A
_geom_hbond_site_symmetry_A
_geom_hbond_distance_DH
_geom_hbond_distance_HA
_geom_hbond_distance_DA
_geom_hbond_angle_DHA
_geom_hbond_publ_flag
N1 H1 O1 . 0.86 1.96 2.660(3) 138 yes
C5 H5 O2 . 0.93 2.22 2.839(4) 124 yes

loop_
_geom_torsion_atom_site_label_1
_geom_torsion_atom_site_label_2
_geom_torsion_atom_site_label_3
_geom_torsion_atom_site_label_4
_geom_torsion_site_symmetry_1
_geom_torsion_site_symmetry_2
_geom_torsion_site_symmetry_3
_geom_torsion_site_symmetry_4
_geom_torsion
_geom_torsion_publ_flag
C14 N1 C4 C3 . . . . 178.3(3) no
C14 N1 C4 C5 . . . . -1.6(4) no
C4 N1 C14 O2 . . . . -3.1(5) no
C4 N1 C14 C15 . . . . 178.4(3) no
Cl2 C1 C2 C3 . . . . -178.8(2) no
C6 C1 C2 C3 . . . . 0.9(4) no
Cl2 C1 C6 C5 . . . . 179.1(2) no
C2 C1 C6 C5 . . . . -0.6(4) no
C1 C2 C3 C4 . . . . -0.6(4) no
C1 C2 C3 C7 . . . . -179.3(2) no
C2 C3 C4 N1 . . . . -180.0(2) no
C2 C3 C4 C5 . . . . -0.1(4) no
C7 C3 C4 N1 . . . . -1.3(4) no
C7 C3 C4 C5 . . . . 178.5(3) no
C2 C3 C7 O1 . . . . 172.8(3) no
C2 C3 C7 C8 . . . . -4.3(4) no
C4 C3 C7 O1 . . . . -5.8(4) no
C4 C3 C7 C8 . . . . 177.1(2) no
N1 C4 C5 C6 . . . . -179.7(3) no
C3 C4 C5 C6 . . . . 0.4(4) no
C4 C5 C6 C1 . . . . -0.1(5) no
O1 C7 C8 C9 . . . . 109.0(3) no
O1 C7 C8 C13 . . . . -68.5(4) no
C3 C7 C8 C9 . . . . -73.8(4) no
C3 C7 C8 C13 . . . . 108.7(3) no
C7 C8 C9 Cl1 . . . . 2.8(4) no
C7 C8 C9 C10 . . . . -176.2(3) no
C13 C8 C9 Cl1 . . . . -179.7(2) no
C13 C8 C9 C10 . . . . 1.4(4) no
C7 C8 C13 C12 . . . . 177.2(3) no
C9 C8 C13 C12 . . . . -0.4(4) no
Cl1 C9 C10 C11 . . . . 179.8(2) no
C8 C9 C10 C11 . . . . -1.2(4) no
C9 C10 C11 C12 . . . . 0.0(5) no
C10 C11 C12 C13 . . . . 0.9(5) no
C11 C12 C13 C8 . . . . -0.7(5) no

loop_
_cod_related_entry_id
_cod_related_entry_database
_cod_related_entry_code
1 ChemSpider 470783
